data_4304003
loop_
_publ_author_name
'Blanca R. Manzano'
'F\'elix A. Jal\'on'
'Isabel M. Ortiz'
'M. Laura Soriano'
'Felipe G\'omez de la Torre'
'Jos\'e Elguero'
'Miguel A. Maestro'
'Kurt Mereiter'
'Tim D. W. Claridge'

_publ_contact_author_address
;
 Blanca R. Manzano
 Departamento de Quimica Inorganica, Organica y Bioquimica,
 Facultad de Quimicas, Universidad de Castilla-La Mancha,
 Avda Camilo Jose Cela 10, E-13071 Ciudad Real, Spain
;
_publ_contact_author_email Blanca.Manzano@uclm.es
_publ_contact_author_fax +34-926/295318
_publ_contact_author_name 'Blanca R. Manzano'
_publ_contact_author_phone +34-926/295300
_publ_section_title
;
Self-assembly of Ligands Designed for the Building of a New Type of [2 x
2] Metallic Grid. Anion Encapsulation and Diffusion NMR Spectroscopy
;
_journal_name_full 'Inorganic Chemistry'
_journal_page_first 413
_journal_page_last 428
_journal_paper_doi 10.1021/ic701117a
_journal_volume 47
_journal_year 2008
_chemical_formula_moiety 'C40 H32 Cu4 N24, 2(C3 H6 O), 4(F6 P), C H2 Cl2, C H2 Cl2'
_chemical_formula_sum 'C48 H48 Cl4 Cu4 F24 N24 O2 P4'
_chemical_formula_weight 1968.94
_chemical_name_common 'complex 2 (CRFTGT-1 vv)'
_chemical_name_systematic
; 
 ? 
;
_space_group_IT_number 96
_symmetry_cell_setting tetragonal
_symmetry_space_group_name_Hall 'P 4nw 2abw'
_symmetry_space_group_name_H-M 'P 43 21 2'
_atom_sites_solution_hydrogens geom
_atom_sites_solution_primary direct
_atom_sites_solution_secondary difmap
_audit_creation_method SHELXL-97
_cell_angle_alpha 90.00
_cell_angle_beta 90.00
_cell_angle_gamma 90.00
_cell_formula_units_Z 4
_cell_length_a 16.524(3)
_cell_length_b 16.524(3)
_cell_length_c 29.684(5)
_cell_measurement_temperature 173(2)
_cell_volume 8105(2)
_computing_cell_refinement 'Bruker SAINT'
_computing_data_collection 'Bruker SMART'
_computing_data_reduction 'Bruker SAINT, SADABS, XPREP'
_computing_molecular_graphics 'Bruker SHELXTL'
_computing_publication_material 'Bruker SHELXTL'
_computing_structure_refinement 'SHELXL-97 (Sheldrick, 1997)'
_computing_structure_solution 'SHELXS-97 (Sheldrick, 1997)'
_diffrn_ambient_temperature 173(2)
_diffrn_measured_fraction_theta_full 0.991
_diffrn_measured_fraction_theta_max 0.991
_diffrn_measurement_device_type 'CCD area detector'
_diffrn_measurement_method 'phi and omega scans'
_diffrn_radiation_monochromator graphite
_diffrn_radiation_source 'fine-focus sealed tube'
_diffrn_radiation_type MoK\a
_diffrn_radiation_wavelength 0.71073
_diffrn_reflns_av_R_equivalents 0.0888
_diffrn_reflns_av_sigmaI/netI 0.0699
_diffrn_reflns_limit_h_max 17
_diffrn_reflns_limit_h_min -19
_diffrn_reflns_limit_k_max 16
_diffrn_reflns_limit_k_min -19
_diffrn_reflns_limit_l_max 35
_diffrn_reflns_limit_l_min -32
_diffrn_reflns_number 32261
_diffrn_reflns_theta_full 25.00
_diffrn_reflns_theta_max 25.00
_diffrn_reflns_theta_min 2.40
_exptl_absorpt_coefficient_mu 1.353
_exptl_absorpt_correction_T_max 0.88
_exptl_absorpt_correction_T_min 0.55
_exptl_absorpt_correction_type multi-scan
_exptl_absorpt_process_details
; 
 Siemens SADABS program, multi-scan method,
 Blessing, Acta Cryst. (1995) A51 33-38
;
_exptl_crystal_colour orange
_exptl_crystal_density_diffrn 1.614
_exptl_crystal_density_method 'not measured'
_exptl_crystal_description block
_exptl_crystal_F_000 3920
_exptl_crystal_size_max 0.50
_exptl_crystal_size_mid 0.40
_exptl_crystal_size_min 0.10
_refine_diff_density_max 1.136
_refine_diff_density_min -0.488
_refine_diff_density_rms 0.146
_refine_ls_abs_structure_details 'Flack H D (1983), Acta Cryst. A39, 876-881'
_refine_ls_abs_structure_Flack 0.48(4)
_refine_ls_extinction_method none
_refine_ls_goodness_of_fit_ref 1.105
_refine_ls_hydrogen_treatment constr
_refine_ls_matrix_type full
_refine_ls_number_parameters 521
_refine_ls_number_reflns 7097
_refine_ls_number_restraints 172
_refine_ls_restrained_S_all 1.093
_refine_ls_R_factor_all 0.1214
_refine_ls_R_factor_gt 0.0838
_refine_ls_shift/su_max 0.001
_refine_ls_shift/su_mean 0.000
_refine_ls_structure_factor_coef Fsqd
_refine_ls_weighting_details 'calc w=1/[\s^2^(Fo^2^)+(0.0988P)^2^+35.9688P] where P=(Fo^2^+2Fc^2^)/3'
_refine_ls_weighting_scheme calc
_refine_ls_wR_factor_gt 0.2002
_refine_ls_wR_factor_ref 0.2287
_reflns_number_gt 5083
_reflns_number_total 7097
_reflns_threshold_expression >2sigma(I)
_cod_data_source_file ic701117a-file004_2.cif
_cod_data_source_block complex2
_cod_depositor_comments
;
The following automatic conversions were performed:
'_symmetry_cell_setting' value 'Tetragonal' changed to 'tetragonal'
according to '/home/saulius/struct/CIF-dictionaries/cif_core.dic'
dictionary named 'cif_core.dic' version 2.4.1 from 2010-06-29.

Automatic conversion script
Id: cif_fix_enum 1527 2010-12-29 10:47:43Z saulius 
;
_cod_original_cell_volume 8105(3)
_cod_database_code 4304003

loop_
_symmetry_equiv_pos_as_xyz
'x, y, z'
'-x, -y, z+1/2'
'-y+1/2, x+1/2, z+3/4'
'y+1/2, -x+1/2, z+1/4'
'-x+1/2, y+1/2, -z+3/4'
'x+1/2, -y+1/2, -z+1/4'
'y, x, -z'
'-y, -x, -z+1/2'

loop_
_atom_site_label
_atom_site_type_symbol
_atom_site_fract_x
_atom_site_fract_y
_atom_site_fract_z
_atom_site_U_iso_or_equiv
_atom_site_adp_type
_atom_site_occupancy
_atom_site_symmetry_multiplicity
_atom_site_calc_flag
_atom_site_refinement_flags
_atom_site_disorder_assembly
_atom_site_disorder_group
Cu1 Cu 0.45245(8) 0.45245(8) 0.0000 0.0316(4) Uani 1 2 d SU . .
Cu2 Cu 0.45268(8) 0.82858(7) 0.00362(4) 0.0326(3) Uani 1 1 d U . .
Cu3 Cu 0.82859(8) 0.82859(8) 0.0000 0.0375(5) Uani 1 2 d SU . .
N1 N 0.4048(5) 0.4288(5) -0.0596(3) 0.0338(18) Uani 1 1 d U . .
N2 N 0.3904(5) 0.4974(5) -0.0840(2) 0.0277(15) Uani 1 1 d U . .
N3 N 0.4340(5) 0.5704(5) -0.0226(2) 0.0222(13) Uani 1 1 d U . .
N4 N 0.4323(5) 0.7135(5) -0.0215(2) 0.0258(14) Uani 1 1 d U . .
N5 N 0.3863(5) 0.7893(5) -0.0806(2) 0.0306(18) Uani 1 1 d U . .
N6 N 0.4033(4) 0.8563(6) -0.0548(2) 0.0310(14) Uani 1 1 d U . .
N7 N 0.4273(4) 0.8689(5) 0.0652(2) 0.0261(14) Uani 1 1 d U . .
N8 N 0.4961(5) 0.8874(5) 0.0893(2) 0.0272(16) Uani 1 1 d U . .
N9 N 0.5693(4) 0.8480(5) 0.0263(2) 0.0279(15) Uani 1 1 d U . .
N10 N 0.7118(4) 0.8473(5) 0.0254(2) 0.0238(14) Uani 1 1 d U . .
N11 N 0.7889(5) 0.8856(4) 0.0863(3) 0.0255(15) Uani 1 1 d U . .
N12 N 0.8557(5) 0.8678(5) 0.0614(2) 0.0329(15) Uani 1 1 d U . .
C1 C 0.3856(6) 0.3682(7) -0.0880(3) 0.040(2) Uani 1 1 d U . .
H1A H 0.3892 0.3125 -0.0805 0.049 Uiso 1 1 calc R . .
C2 C 0.3596(9) 0.3976(7) -0.1302(4) 0.056(3) Uani 1 1 d U . .
H2A H 0.3432 0.3666 -0.1555 0.067 Uiso 1 1 calc R . .
C3 C 0.3628(8) 0.4792(6) -0.1270(3) 0.039(2) Uani 1 1 d U . .
H3A H 0.3487 0.5169 -0.1499 0.047 Uiso 1 1 calc R . .
C4 C 0.4022(5) 0.5715(6) -0.0634(3) 0.0244(16) Uani 1 1 d U . .
C5 C 0.3839(5) 0.6421(6) -0.0866(2) 0.0249(15) Uani 1 1 d U . .
H5A H 0.3613 0.6424 -0.1160 0.030 Uiso 1 1 calc R . .
C6 C 0.4017(5) 0.7118(6) -0.0629(3) 0.0216(15) Uani 1 1 d U . .
C7 C 0.4495(5) 0.6415(6) -0.0027(2) 0.0273(15) Uani 1 1 d U . .
H7A H 0.4740 0.6411 0.0262 0.033 Uiso 1 1 calc R . .
C8 C 0.3550(8) 0.8120(6) -0.1214(3) 0.043(2) Uani 1 1 d U . .
H8A H 0.3373 0.7770 -0.1447 0.051 Uiso 1 1 calc R . .
C9 C 0.3541(10) 0.8940(6) -0.1221(3) 0.052(3) Uani 1 1 d U . .
H9A H 0.3378 0.9273 -0.1466 0.062 Uiso 1 1 calc R . .
C10 C 0.3808(6) 0.9197(6) -0.0811(3) 0.038(2) Uani 1 1 d U . .
H10A H 0.3834 0.9748 -0.0720 0.045 Uiso 1 1 calc R . .
C11 C 0.3667(7) 0.8843(5) 0.0930(3) 0.035(2) Uani 1 1 d U . .
H11A H 0.3110 0.8762 0.0865 0.042 Uiso 1 1 calc R . .
C12 C 0.3982(6) 0.9146(8) 0.1340(3) 0.047(3) Uani 1 1 d U . .
H12A H 0.3670 0.9322 0.1591 0.056 Uiso 1 1 calc R . .
C13 C 0.4790(6) 0.9142(7) 0.1316(3) 0.038(2) Uani 1 1 d U . .
H13A H 0.5163 0.9294 0.1545 0.045 Uiso 1 1 calc R . .
C14 C 0.5724(5) 0.8748(6) 0.0685(3) 0.0264(9) Uani 1 1 d U . .
C15 C 0.6429(6) 0.8914(5) 0.0914(3) 0.0272(15) Uani 1 1 d U . .
H15A H 0.6431 0.9120 0.1213 0.033 Uiso 1 1 calc R . .
C16 C 0.7134(5) 0.8759(5) 0.0677(3) 0.0257(19) Uani 1 1 d U . .
C17 C 0.6429(6) 0.8344(5) 0.0065(3) 0.0286(15) Uani 1 1 d U . .
H17A H 0.6431 0.8140 -0.0234 0.034 Uiso 1 1 calc R . .
C18 C 0.8100(7) 0.9155(8) 0.1278(3) 0.042(3) Uani 1 1 d U . .
H18A H 0.7741 0.9349 0.1503 0.050 Uiso 1 1 calc R . .
C19 C 0.8916(7) 0.9119(8) 0.1305(4) 0.048(3) Uani 1 1 d U . .
H19A H 0.9242 0.9263 0.1556 0.058 Uiso 1 1 calc R . .
C20 C 0.9178(7) 0.8828(7) 0.0890(4) 0.042(3) Uani 1 1 d U . .
H20A H 0.9730 0.8746 0.0813 0.051 Uiso 1 1 calc R . .
O1S O 0.6398(6) 0.9400(6) 0.1990(2) 0.068(2) Uani 1 1 d U . .
C1S C 0.6430(8) 0.9841(8) 0.2325(3) 0.052(3) Uani 1 1 d U . .
C2S C 0.5650(8) 1.0105(11) 0.2538(5) 0.078(4) Uani 1 1 d U . .
H2SA H 0.5201 0.9994 0.2331 0.117 Uiso 1 1 calc R . .
H2SB H 0.5672 1.0686 0.2602 0.117 Uiso 1 1 calc R . .
H2SC H 0.5567 0.9806 0.2819 0.117 Uiso 1 1 calc R . .
C3S C 0.7196(7) 1.0168(9) 0.2530(4) 0.064(3) Uani 1 1 d U . .
H3SA H 0.7663 0.9973 0.2359 0.096 Uiso 1 1 calc R . .
H3SB H 0.7239 0.9983 0.2843 0.096 Uiso 1 1 calc R . .
H3SC H 0.7184 1.0761 0.2523 0.096 Uiso 1 1 calc R . .
P1 P 0.64278(16) 0.63894(17) 0.10018(7) 0.0334(5) Uani 1 1 d U . .
F2 F 0.6374(7) 0.6658(8) 0.0500(3) 0.139(3) Uani 1 1 d U . .
F8 F 0.6436(8) 0.6175(6) 0.1508(2) 0.122(3) Uani 1 1 d U . .
F9 F 0.7092(5) 0.5748(5) 0.0896(3) 0.091(2) Uani 1 1 d U . .
F10 F 0.5740(5) 0.5735(5) 0.0929(3) 0.087(2) Uani 1 1 d U . .
F11 F 0.7126(5) 0.7043(5) 0.1066(3) 0.088(2) Uani 1 1 d U . .
F12 F 0.5748(5) 0.7041(5) 0.1091(4) 0.101(3) Uani 1 1 d U . .
P2 P 0.64201(17) 0.13885(19) 0.11796(8) 0.0412(6) Uani 1 1 d U . .
F1 F 0.6396(6) 0.1524(7) 0.0652(2) 0.115(3) Uani 1 1 d U . .
F3 F 0.7106(5) 0.2058(5) 0.1223(3) 0.092(2) Uani 1 1 d U . .
F4 F 0.7083(5) 0.0708(5) 0.1117(4) 0.097(2) Uani 1 1 d U . .
F5 F 0.6422(7) 0.1260(6) 0.1699(2) 0.112(3) Uani 1 1 d U . .
F6 F 0.5768(5) 0.2098(5) 0.1223(3) 0.090(2) Uani 1 1 d U . .
F7 F 0.5725(4) 0.0751(5) 0.1139(3) 0.0658(16) Uani 1 1 d U . .
Cl1S Cl 0.291(2) 0.4266(14) 0.2525(8) 0.38(2) Uani 0.50 1 d PU . .
Cl2S Cl 0.3140(14) 0.2867(14) 0.2432(6) 0.257(11) Uani 0.50 1 d PU . .
C4S C 0.2774(16) 0.3481(18) 0.2583(8) 0.057(6) Uiso 0.50 1 d PU . .
H4SA H 0.2776 0.3406 0.2914 0.069 Uiso 0.50 1 calc PR . .
H4SB H 0.2205 0.3405 0.2488 0.069 Uiso 0.50 1 calc PR . .
Cl3S Cl 0.5280(15) 0.2716(10) 0.2629(7) 0.251(11) Uani 0.50 1 d PU . .
Cl4S Cl 0.6189(8) 0.3509(7) 0.3065(3) 0.124(4) Uani 0.50 1 d PU . .
C5S C 0.601(5) 0.314(4) 0.2786(8) 0.385(7) Uani 0.50 1 d PU . .
H5SB H 0.6419 0.2706 0.2788 0.463 Uiso 0.50 1 calc PR . .
H5SC H 0.6148 0.3484 0.2524 0.463 Uiso 0.50 1 calc PR . .

loop_
_atom_site_aniso_label
_atom_site_aniso_U_11
_atom_site_aniso_U_22
_atom_site_aniso_U_33
_atom_site_aniso_U_23
_atom_site_aniso_U_13
_atom_site_aniso_U_12
Cu1 0.0303(6) 0.0303(6) 0.0343(8) 0.0055(5) -0.0055(5) 0.0078(7)
Cu2 0.0338(7) 0.0304(6) 0.0335(6) -0.0077(5) -0.0048(5) -0.0034(5)
Cu3 0.0349(6) 0.0349(6) 0.0426(9) -0.0151(6) 0.0151(6) 0.0009(7)
N1 0.042(5) 0.0214(18) 0.038(3) -0.004(2) -0.006(3) 0.006(4)
N2 0.028(4) 0.0226(17) 0.032(3) -0.0032(18) -0.008(3) 0.000(3)
N3 0.021(4) 0.0248(14) 0.021(2) 0.0008(18) 0.003(2) -0.002(3)
N4 0.025(4) 0.0257(14) 0.026(2) -0.0021(17) -0.004(3) 0.002(3)
N5 0.045(6) 0.0225(16) 0.024(3) 0.003(2) -0.003(3) -0.007(4)
N6 0.035(4) 0.0222(17) 0.036(2) -0.003(2) -0.005(2) -0.001(4)
N7 0.0227(17) 0.021(4) 0.0342(19) -0.004(2) -0.0020(18) -0.006(4)
N8 0.0204(17) 0.037(5) 0.025(2) 0.000(3) -0.0006(18) -0.002(3)
N9 0.0279(14) 0.026(5) 0.030(2) -0.005(3) 0.0009(16) -0.002(3)
N10 0.0276(14) 0.017(4) 0.027(2) -0.005(3) 0.0031(17) 0.003(3)
N11 0.0214(16) 0.018(4) 0.037(3) -0.013(3) 0.0014(19) 0.001(3)
N12 0.0223(17) 0.037(4) 0.040(3) -0.007(3) 0.006(2) 0.001(5)
C1 0.048(7) 0.023(2) 0.050(4) -0.009(3) 0.000(4) -0.003(5)
C2 0.074(8) 0.038(4) 0.056(5) -0.020(4) -0.026(6) 0.004(7)
C3 0.043(6) 0.036(3) 0.037(4) -0.010(3) -0.016(5) 0.006(6)
C4 0.027(5) 0.0220(16) 0.024(3) -0.0020(19) -0.003(3) 0.005(4)
C5 0.029(5) 0.0228(17) 0.023(3) 0.002(2) -0.002(3) -0.003(4)
C6 0.018(5) 0.0222(16) 0.025(3) -0.002(2) 0.001(3) 0.003(4)
C7 0.030(4) 0.0280(13) 0.024(3) 0.000(2) -0.004(3) -0.001(4)
C8 0.054(7) 0.032(3) 0.041(4) 0.005(3) -0.024(5) -0.002(6)
C9 0.080(9) 0.032(3) 0.044(4) 0.016(3) -0.014(5) -0.010(7)
C10 0.040(7) 0.023(2) 0.050(4) 0.006(3) -0.005(4) -0.006(4)
C11 0.022(2) 0.035(5) 0.048(4) -0.014(4) 0.004(2) -0.011(5)
C12 0.027(3) 0.076(9) 0.038(4) -0.015(5) 0.007(3) -0.005(6)
C13 0.026(3) 0.052(7) 0.035(4) -0.018(4) 0.006(3) -0.013(5)
C14 0.0221(15) 0.032 0.025(3) 0.000(3) -0.0016(19) 0.009(4)
C15 0.0221(16) 0.032(4) 0.028(3) -0.007(3) 0.003(2) 0.000(4)
C16 0.0224(15) 0.029(6) 0.026(3) -0.005(3) 0.0001(19) 0.009(4)
C17 0.0323(13) 0.024(4) 0.030(3) -0.012(3) 0.003(2) -0.003(4)
C18 0.035(3) 0.064(8) 0.027(4) -0.008(4) -0.006(3) 0.009(5)
C19 0.035(4) 0.060(8) 0.050(4) -0.010(5) -0.012(3) -0.006(6)
C20 0.021(2) 0.046(8) 0.060(4) -0.008(5) -0.001(3) -0.004(5)
O1S 0.071(6) 0.098(7) 0.035(3) -0.003(3) 0.000(4) -0.011(6)
C1S 0.043(4) 0.083(8) 0.028(4) 0.007(4) 0.007(4) -0.009(6)
C2S 0.042(4) 0.138(14) 0.053(7) 0.005(7) 0.002(6) 0.014(8)
C3S 0.043(4) 0.104(11) 0.044(6) -0.001(6) -0.002(5) -0.005(6)
P1 0.0260(11) 0.0356(12) 0.0385(10) -0.0010(11) -0.0019(11) 0.0013(12)
F2 0.124(8) 0.240(11) 0.052(2) 0.049(4) -0.016(4) -0.012(6)
F8 0.204(10) 0.121(8) 0.040(2) 0.012(3) 0.001(4) -0.011(5)
F9 0.030(3) 0.063(3) 0.180(7) -0.039(5) 0.022(5) 0.004(3)
F10 0.028(2) 0.061(3) 0.173(6) -0.043(5) 0.001(4) -0.007(2)
F11 0.042(3) 0.046(3) 0.177(7) 0.004(5) -0.030(5) -0.010(2)
F12 0.046(3) 0.046(3) 0.211(7) -0.011(5) 0.030(6) 0.011(3)
P2 0.0228(11) 0.0470(14) 0.0537(12) 0.0092(13) -0.0005(12) -0.0009(15)
F1 0.103(6) 0.185(9) 0.059(2) 0.039(3) 0.009(3) -0.023(6)
F3 0.034(3) 0.057(3) 0.185(7) 0.006(5) -0.015(5) -0.010(2)
F4 0.035(3) 0.064(3) 0.192(7) -0.028(5) -0.020(5) 0.011(3)
F5 0.172(8) 0.112(7) 0.0524(19) 0.012(3) -0.029(4) -0.020(6)
F6 0.036(3) 0.058(3) 0.175(7) 0.018(5) 0.014(5) 0.011(3)
F7 0.035(3) 0.064(3) 0.098(4) -0.003(4) 0.001(3) -0.013(2)
Cl1S 0.68(5) 0.200(14) 0.25(2) 0.021(15) -0.34(3) -0.08(2)
Cl2S 0.31(2) 0.302(17) 0.159(13) -0.067(15) -0.154(15) 0.11(2)
Cl3S 0.34(3) 0.147(14) 0.26(2) 0.026(14) -0.140(19) -0.112(15)
Cl4S 0.200(12) 0.108(7) 0.065(4) 0.005(5) -0.018(5) -0.030(8)
C5S 0.72(2) 0.43(2) 0.012(10) 0.106(13) -0.12(2) -0.525

loop_
_atom_type_symbol
_atom_type_description
_atom_type_scat_dispersion_real
_atom_type_scat_dispersion_imag
_atom_type_scat_source
C C 0.0033 0.0016 'International Tables Vol C Tables 4.2.6.8 and 6.1.1.4'
H H 0.0000 0.0000 'International Tables Vol C Tables 4.2.6.8 and 6.1.1.4'
N N 0.0061 0.0033 'International Tables Vol C Tables 4.2.6.8 and 6.1.1.4'
O O 0.0106 0.0060 'International Tables Vol C Tables 4.2.6.8 and 6.1.1.4'
F F 0.0171 0.0103 'International Tables Vol C Tables 4.2.6.8 and 6.1.1.4'
P P 0.1023 0.0942 'International Tables Vol C Tables 4.2.6.8 and 6.1.1.4'
Cl Cl 0.1484 0.1585 'International Tables Vol C Tables 4.2.6.8 and 6.1.1.4'
Cu Cu 0.3201 1.2651 'International Tables Vol C Tables 4.2.6.8 and 6.1.1.4'

loop_
_geom_angle_atom_site_label_1
_geom_angle_atom_site_label_2
_geom_angle_atom_site_label_3
_geom_angle
_geom_angle_site_symmetry_1
_geom_angle_site_symmetry_3
_geom_angle_publ_flag
N1 Cu1 N1 130.1(5) 7 . ?
N1 Cu1 N3 80.7(3) 7 7 ?
N1 Cu1 N3 129.2(3) . 7 ?
N1 Cu1 N3 129.2(3) 7 . ?
N1 Cu1 N3 80.7(3) . . ?
N3 Cu1 N3 112.2(4) 7 . ?
N6 Cu2 N7 130.0(3) . . ?
N6 Cu2 N9 129.6(3) . . ?
N7 Cu2 N9 81.1(3) . . ?
N6 Cu2 N4 80.1(3) . . ?
N7 Cu2 N4 127.2(3) . . ?
N9 Cu2 N4 114.3(3) . . ?
N12 Cu3 N12 134.0(5) . 7 ?
N12 Cu3 N10 126.7(3) . 7 ?
N12 Cu3 N10 80.2(3) 7 7 ?
N12 Cu3 N10 80.2(3) . . ?
N12 Cu3 N10 126.7(3) 7 . ?
N10 Cu3 N10 113.7(4) 7 . ?
C1 N1 N2 104.1(8) . . ?
C1 N1 Cu1 143.3(7) . . ?
N2 N1 Cu1 112.4(6) . . ?
N1 N2 C4 118.3(7) . . ?
N1 N2 C3 111.5(8) . . ?
C4 N2 C3 130.2(8) . . ?
C4 N3 C7 117.9(8) . . ?
C4 N3 Cu1 111.4(6) . . ?
C7 N3 Cu1 130.7(6) . . ?
C6 N4 C7 116.5(8) . . ?
C6 N4 Cu2 114.5(6) . . ?
C7 N4 Cu2 128.9(6) . . ?
C8 N5 N6 110.5(8) . . ?
C8 N5 C6 130.4(8) . . ?
N6 N5 C6 119.1(7) . . ?
C10 N6 N5 104.1(7) . . ?
C10 N6 Cu2 143.0(8) . . ?
N5 N6 Cu2 112.9(6) . . ?
C11 N7 N8 104.9(7) . . ?
C11 N7 Cu2 142.9(7) . . ?
N8 N7 Cu2 112.2(5) . . ?
C13 N8 N7 112.3(7) . . ?
C13 N8 C14 129.3(8) . . ?
N7 N8 C14 118.3(7) . . ?
C14 N9 C17 115.2(7) . . ?
C14 N9 Cu2 113.2(6) . . ?
C17 N9 Cu2 131.5(5) . . ?
C17 N10 C16 118.9(8) . . ?
C17 N10 Cu3 129.4(6) . . ?
C16 N10 Cu3 111.7(6) . . ?
N12 N11 C18 111.0(8) . . ?
N12 N11 C16 119.6(7) . . ?
C18 N11 C16 129.3(8) . . ?
C20 N12 N11 104.5(7) . . ?
C20 N12 Cu3 142.8(8) . . ?
N11 N12 Cu3 112.7(6) . . ?
N1 C1 C2 111.8(10) . . ?
N1 C1 H1A 124.1 . . ?
C2 C1 H1A 124.1 . . ?
C3 C2 C1 105.6(9) . . ?
C3 C2 H2A 127.2 . . ?
C1 C2 H2A 127.2 . . ?
C2 C3 N2 107.0(9) . . ?
C2 C3 H3A 126.5 . . ?
N2 C3 H3A 126.5 . . ?
N3 C4 N2 116.8(8) . . ?
N3 C4 C5 123.6(8) . . ?
N2 C4 C5 119.6(8) . . ?
C6 C5 C4 113.8(7) . . ?
C6 C5 H5A 123.1 . . ?
C4 C5 H5A 123.1 . . ?
N4 C6 C5 124.6(8) . . ?
N4 C6 N5 113.3(8) . . ?
C5 C6 N5 122.1(8) . . ?
N3 C7 N4 123.6(7) . . ?
N3 C7 H7A 118.2 . . ?
N4 C7 H7A 118.2 . . ?
C9 C8 N5 107.0(9) . . ?
C9 C8 H8A 126.5 . . ?
N5 C8 H8A 126.5 . . ?
C8 C9 C10 107.1(10) . . ?
C8 C9 H9A 126.5 . . ?
C10 C9 H9A 126.5 . . ?
N6 C10 C9 111.2(10) . . ?
N6 C10 H10A 124.4 . . ?
C9 C10 H10A 124.4 . . ?
N7 C11 C12 109.1(9) . . ?
N7 C11 H11A 125.4 . . ?
C12 C11 H11A 125.4 . . ?
C13 C12 C11 108.6(9) . . ?
C13 C12 H12A 125.7 . . ?
C11 C12 H12A 125.7 . . ?
C12 C13 N8 105.0(9) . . ?
C12 C13 H13A 127.5 . . ?
N8 C13 H13A 127.5 . . ?
N9 C14 C15 124.3(8) . . ?
N9 C14 N8 115.1(8) . . ?
C15 C14 N8 120.5(8) . . ?
C14 C15 C16 115.2(7) . . ?
C14 C15 H15A 122.4 . . ?
C16 C15 H15A 122.4 . . ?
N10 C16 N11 115.8(8) . . ?
N10 C16 C15 121.5(8) . . ?
N11 C16 C15 122.6(8) . . ?
N10 C17 N9 124.9(7) . . ?
N10 C17 H17A 117.6 . . ?
N9 C17 H17A 117.6 . . ?
C19 C18 N11 107.0(10) . . ?
C19 C18 H18A 126.5 . . ?
N11 C18 H18A 126.5 . . ?
C18 C19 C20 105.8(10) . . ?
C18 C19 H19A 127.1 . . ?
C20 C19 H19A 127.1 . . ?
N12 C20 C19 111.5(10) . . ?
N12 C20 H20A 124.2 . . ?
C19 C20 H20A 124.2 . . ?
O1S C1S C2S 118.3(13) . . ?
O1S C1S C3S 125.0(12) . . ?
C2S C1S C3S 116.6(10) . . ?
C1S C2S H2SA 109.5 . . ?
C1S C2S H2SB 109.5 . . ?
H2SA C2S H2SB 109.5 . . ?
C1S C2S H2SC 109.5 . . ?
H2SA C2S H2SC 109.5 . . ?
H2SB C2S H2SC 109.5 . . ?
C1S C3S H3SA 109.5 . . ?
C1S C3S H3SB 109.5 . . ?
H3SA C3S H3SB 109.5 . . ?
C1S C3S H3SC 109.5 . . ?
H3SA C3S H3SC 109.5 . . ?
H3SB C3S H3SC 109.5 . . ?
F8 P1 F2 175.7(7) . . ?
F8 P1 F9 92.0(6) . . ?
F2 P1 F9 92.3(6) . . ?
F8 P1 F12 90.0(6) . . ?
F2 P1 F12 85.7(6) . . ?
F9 P1 F12 178.0(6) . . ?
F8 P1 F10 89.0(6) . . ?
F2 P1 F10 91.3(6) . . ?
F9 P1 F10 90.8(4) . . ?
F12 P1 F10 88.7(4) . . ?
F8 P1 F11 91.9(6) . . ?
F2 P1 F11 87.8(6) . . ?
F9 P1 F11 88.6(4) . . ?
F12 P1 F11 91.9(4) . . ?
F10 P1 F11 178.9(5) . . ?
F5 P2 F7 89.2(5) . . ?
F5 P2 F4 91.0(6) . . ?
F7 P2 F4 91.2(4) . . ?
F5 P2 F1 178.6(6) . . ?
F7 P2 F1 90.0(5) . . ?
F4 P2 F1 90.1(6) . . ?
F5 P2 F3 90.8(5) . . ?
F7 P2 F3 178.2(5) . . ?
F4 P2 F3 90.6(4) . . ?
F1 P2 F3 90.0(6) . . ?
F5 P2 F6 91.3(6) . . ?
F7 P2 F6 90.3(4) . . ?
F4 P2 F6 177.3(6) . . ?
F1 P2 F6 87.6(6) . . ?
F3 P2 F6 87.9(4) . . ?
Cl2S C4S Cl1S 131(3) . . ?
Cl2S C4S H4SA 104.5 . . ?
Cl1S C4S H4SA 104.5 . . ?
Cl2S C4S H4SB 104.5 . . ?
Cl1S C4S H4SB 104.5 . . ?
H4SA C4S H4SB 105.7 . . ?
Cl4S C5S Cl3S 138(6) . . ?
Cl4S C5S H5SB 102.5 . . ?
Cl3S C5S H5SB 102.5 . . ?
Cl4S C5S H5SC 102.5 . . ?
Cl3S C5S H5SC 102.5 . . ?
H5SB C5S H5SC 104.9 . . ?

loop_
_geom_bond_atom_site_label_1
_geom_bond_atom_site_label_2
_geom_bond_distance
_geom_bond_site_symmetry_2
_geom_bond_publ_flag
Cu1 N1 1.974(8) 7 ?
Cu1 N1 1.974(8) . ?
Cu1 N3 2.084(7) 7 ?
Cu1 N3 2.084(7) . ?
Cu2 N6 1.970(7) . ?
Cu2 N7 1.989(7) . ?
Cu2 N9 2.067(7) . ?
Cu2 N4 2.071(8) . ?
Cu3 N12 1.985(7) . ?
Cu3 N12 1.985(7) 7 ?
Cu3 N10 2.094(7) 7 ?
Cu3 N10 2.094(7) . ?
N1 C1 1.347(12) . ?
N1 N2 1.366(11) . ?
N2 C4 1.382(12) . ?
N2 C3 1.389(11) . ?
N3 C4 1.320(10) . ?
N3 C7 1.339(12) . ?
N4 C6 1.329(10) . ?
N4 C7 1.344(12) . ?
N5 C8 1.367(11) . ?
N5 N6 1.376(12) . ?
N5 C6 1.408(12) . ?
N6 C10 1.358(13) . ?
N7 C11 1.323(12) . ?
N7 N8 1.379(10) . ?
N8 C13 1.362(12) . ?
N8 C14 1.418(12) . ?
N9 C14 1.329(10) . ?
N9 C17 1.370(12) . ?
N10 C17 1.286(12) . ?
N10 C16 1.344(10) . ?
N11 N12 1.361(11) . ?
N11 C18 1.372(12) . ?
N11 C16 1.372(12) . ?
N12 C20 1.337(13) . ?
C1 C2 1.411(15) . ?
C1 H1A 0.9500 . ?
C2 C3 1.353(15) . ?
C2 H2A 0.9500 . ?
C3 H3A 0.9500 . ?
C4 C5 1.388(13) . ?
C5 C6 1.381(13) . ?
C5 H5A 0.9500 . ?
C7 H7A 0.9500 . ?
C8 C9 1.354(13) . ?
C8 H8A 0.9500 . ?
C9 C10 1.363(14) . ?
C9 H9A 0.9500 . ?
C10 H10A 0.9500 . ?
C11 C12 1.415(13) . ?
C11 H11A 0.9500 . ?
C12 C13 1.338(14) . ?
C12 H12A 0.9500 . ?
C13 H13A 0.9500 . ?
C14 C15 1.376(13) . ?
C15 C16 1.385(13) . ?
C15 H15A 0.9500 . ?
C17 H17A 0.9500 . ?
C18 C19 1.352(15) . ?
C18 H18A 0.9500 . ?
C19 C20 1.393(16) . ?
C19 H19A 0.9500 . ?
C20 H20A 0.9500 . ?
O1S C1S 1.234(13) . ?
C1S C2S 1.500(17) . ?
C1S C3S 1.505(17) . ?
C2S H2SA 0.9800 . ?
C2S H2SB 0.9800 . ?
C2S H2SC 0.9800 . ?
C3S H3SA 0.9800 . ?
C3S H3SB 0.9800 . ?
C3S H3SC 0.9800 . ?
P1 F8 1.545(7) . ?
P1 F2 1.556(7) . ?
P1 F9 1.557(7) . ?
P1 F12 1.579(8) . ?
P1 F10 1.583(7) . ?
P1 F11 1.592(7) . ?
P2 F5 1.557(7) . ?
P2 F7 1.563(8) . ?
P2 F4 1.581(9) . ?
P2 F1 1.582(7) . ?
P2 F3 1.588(8) . ?
P2 F6 1.598(8) . ?
Cl1S C4S 1.33(3) . ?
Cl1S Cl2S 2.36(3) . ?
Cl2S C4S 1.26(3) . ?
C4S H4SA 0.9900 . ?
C4S H4SB 0.9900 . ?
Cl3S C5S 1.47(4) . ?
Cl4S C5S 1.07(3) . ?
C5S H5SB 0.9900 . ?
C5S H5SC 0.9900 . ?

loop_
_geom_torsion_atom_site_label_1
_geom_torsion_atom_site_label_2
_geom_torsion_atom_site_label_3
_geom_torsion_atom_site_label_4
_geom_torsion
_geom_torsion_site_symmetry_1
_geom_torsion_site_symmetry_2
_geom_torsion_site_symmetry_3
_geom_torsion_site_symmetry_4
_geom_torsion_publ_flag
N1 Cu1 N1 C1 -49.2(12) 7 . . . ?
N3 Cu1 N1 C1 65.3(13) 7 . . . ?
N3 Cu1 N1 C1 176.4(13) . . . . ?
N1 Cu1 N1 N2 138.1(7) 7 . . . ?
N3 Cu1 N1 N2 -107.4(7) 7 . . . ?
N3 Cu1 N1 N2 3.7(6) . . . . ?
C1 N1 N2 C4 178.0(9) . . . . ?
Cu1 N1 N2 C4 -6.5(10) . . . . ?
C1 N1 N2 C3 -0.1(11) . . . . ?
Cu1 N1 N2 C3 175.4(7) . . . . ?
N1 Cu1 N3 C4 -135.8(6) 7 . . . ?
N1 Cu1 N3 C4 -0.6(6) . . . . ?
N3 Cu1 N3 C4 128.0(6) 7 . . . ?
N1 Cu1 N3 C7 44.7(9) 7 . . . ?
N1 Cu1 N3 C7 179.9(8) . . . . ?
N3 Cu1 N3 C7 -51.5(7) 7 . . . ?
N6 Cu2 N4 C6 3.1(6) . . . . ?
N7 Cu2 N4 C6 136.5(6) . . . . ?
N9 Cu2 N4 C6 -126.1(6) . . . . ?
N6 Cu2 N4 C7 179.3(8) . . . . ?
N7 Cu2 N4 C7 -47.3(9) . . . . ?
N9 Cu2 N4 C7 50.1(8) . . . . ?
C8 N5 N6 C10 0.4(11) . . . . ?
C6 N5 N6 C10 -179.2(9) . . . . ?
C8 N5 N6 Cu2 -177.7(8) . . . . ?
C6 N5 N6 Cu2 2.6(10) . . . . ?
N7 Cu2 N6 C10 49.2(13) . . . . ?
N9 Cu2 N6 C10 -66.4(12) . . . . ?
N4 Cu2 N6 C10 -179.9(12) . . . . ?
N7 Cu2 N6 N5 -133.8(6) . . . . ?
N9 Cu2 N6 N5 110.6(7) . . . . ?
N4 Cu2 N6 N5 -2.9(6) . . . . ?
N6 Cu2 N7 C11 45.9(13) . . . . ?
N9 Cu2 N7 C11 -178.8(12) . . . . ?
N4 Cu2 N7 C11 -64.9(12) . . . . ?
N6 Cu2 N7 N8 -135.3(6) . . . . ?
N9 Cu2 N7 N8 -0.1(6) . . . . ?
N4 Cu2 N7 N8 113.8(6) . . . . ?
C11 N7 N8 C13 -0.1(11) . . . . ?
Cu2 N7 N8 C13 -179.3(7) . . . . ?
C11 N7 N8 C14 178.2(8) . . . . ?
Cu2 N7 N8 C14 -1.0(10) . . . . ?
N6 Cu2 N9 C14 136.8(7) . . . . ?
N7 Cu2 N9 C14 1.2(7) . . . . ?
N4 Cu2 N9 C14 -125.7(7) . . . . ?
N6 Cu2 N9 C17 -46.9(10) . . . . ?
N7 Cu2 N9 C17 177.5(9) . . . . ?
N4 Cu2 N9 C17 50.6(9) . . . . ?
N12 Cu3 N10 C17 -178.2(8) . . . . ?
N12 Cu3 N10 C17 43.1(9) 7 . . . ?
N10 Cu3 N10 C17 -52.3(7) 7 . . . ?
N12 Cu3 N10 C16 0.9(6) . . . . ?
N12 Cu3 N10 C16 -137.8(6) 7 . . . ?
N10 Cu3 N10 C16 126.8(7) 7 . . . ?
C18 N11 N12 C20 3.4(11) . . . . ?
C16 N11 N12 C20 -179.5(9) . . . . ?
C18 N11 N12 Cu3 -177.6(7) . . . . ?
C16 N11 N12 Cu3 -0.5(10) . . . . ?
N12 Cu3 N12 C20 -49.3(12) 7 . . . ?
N10 Cu3 N12 C20 65.9(13) 7 . . . ?
N10 Cu3 N12 C20 178.1(13) . . . . ?
N12 Cu3 N12 N11 132.4(7) 7 . . . ?
N10 Cu3 N12 N11 -112.5(6) 7 . . . ?
N10 Cu3 N12 N11 -0.2(6) . . . . ?
N2 N1 C1 C2 0.3(13) . . . . ?
Cu1 N1 C1 C2 -172.8(10) . . . . ?
N1 C1 C2 C3 -0.4(16) . . . . ?
C1 C2 C3 N2 0.3(15) . . . . ?
N1 N2 C3 C2 -0.1(14) . . . . ?
C4 N2 C3 C2 -177.9(11) . . . . ?
C7 N3 C4 N2 176.9(8) . . . . ?
Cu1 N3 C4 N2 -2.6(10) . . . . ?
C7 N3 C4 C5 -0.2(13) . . . . ?
Cu1 N3 C4 C5 -179.8(7) . . . . ?
N1 N2 C4 N3 6.2(13) . . . . ?
C3 N2 C4 N3 -176.1(10) . . . . ?
N1 N2 C4 C5 -176.6(8) . . . . ?
C3 N2 C4 C5 1.1(16) . . . . ?
N3 C4 C5 C6 -0.3(12) . . . . ?
N2 C4 C5 C6 -177.3(9) . . . . ?
C7 N4 C6 C5 2.7(13) . . . . ?
Cu2 N4 C6 C5 179.4(7) . . . . ?
C7 N4 C6 N5 -179.2(8) . . . . ?
Cu2 N4 C6 N5 -2.5(10) . . . . ?
C4 C5 C6 N4 -1.1(12) . . . . ?
C4 C5 C6 N5 -179.0(9) . . . . ?
C8 N5 C6 N4 -179.6(11) . . . . ?
N6 N5 C6 N4 -0.1(12) . . . . ?
C8 N5 C6 C5 -1.4(16) . . . . ?
N6 N5 C6 C5 178.1(8) . . . . ?
C4 N3 C7 N4 2.0(12) . . . . ?
Cu1 N3 C7 N4 -178.5(7) . . . . ?
C6 N4 C7 N3 -3.2(12) . . . . ?
Cu2 N4 C7 N3 -179.3(7) . . . . ?
N6 N5 C8 C9 1.7(16) . . . . ?
C6 N5 C8 C9 -178.8(12) . . . . ?
N5 C8 C9 C10 -3.0(19) . . . . ?
N5 N6 C10 C9 -2.3(12) . . . . ?
Cu2 N6 C10 C9 174.8(10) . . . . ?
C8 C9 C10 N6 3.4(18) . . . . ?
N8 N7 C11 C12 1.6(11) . . . . ?
Cu2 N7 C11 C12 -179.6(9) . . . . ?
N7 C11 C12 C13 -2.7(14) . . . . ?
C11 C12 C13 N8 2.4(13) . . . . ?
N7 N8 C13 C12 -1.5(13) . . . . ?
C14 N8 C13 C12 -179.6(10) . . . . ?
C17 N9 C14 C15 2.4(14) . . . . ?
Cu2 N9 C14 C15 179.3(7) . . . . ?
C17 N9 C14 N8 -178.9(8) . . . . ?
Cu2 N9 C14 N8 -2.0(10) . . . . ?
C13 N8 C14 N9 -180.0(10) . . . . ?
N7 N8 C14 N9 2.1(12) . . . . ?
C13 N8 C14 C15 -1.2(15) . . . . ?
N7 N8 C14 C15 -179.2(8) . . . . ?
N9 C14 C15 C16 -1.9(13) . . . . ?
N8 C14 C15 C16 179.5(9) . . . . ?
C17 N10 C16 N11 177.8(8) . . . . ?
Cu3 N10 C16 N11 -1.4(10) . . . . ?
C17 N10 C16 C15 0.3(13) . . . . ?
Cu3 N10 C16 C15 -178.9(7) . . . . ?
N12 N11 C16 N10 1.3(12) . . . . ?
C18 N11 C16 N10 177.8(10) . . . . ?
N12 N11 C16 C15 178.8(8) . . . . ?
C18 N11 C16 C15 -4.7(16) . . . . ?
C14 C15 C16 N10 0.5(13) . . . . ?
C14 C15 C16 N11 -176.9(9) . . . . ?
C16 N10 C17 N9 0.2(13) . . . . ?
Cu3 N10 C17 N9 179.2(7) . . . . ?
C14 N9 C17 N10 -1.5(13) . . . . ?
Cu2 N9 C17 N10 -177.7(7) . . . . ?
N12 N11 C18 C19 -3.9(14) . . . . ?
C16 N11 C18 C19 179.4(11) . . . . ?
N11 C18 C19 C20 2.7(15) . . . . ?
N11 N12 C20 C19 -1.7(12) . . . . ?
Cu3 N12 C20 C19 179.9(9) . . . . ?
C18 C19 C20 N12 -0.6(15) . . . . ?
